data_7716801
loop_
_publ_author_name
'Zardi, Paolo'
'Pi&#x119;ko&#x15b;, A, Justyna'
'Bravin, Carlo'
'Wurst, Klaus'
'Droghetti, Federico'
'Natali, Mirco'
'Licini, Giulia'
'Zambon, Alfonso'
'Zonta, Cristiano'

_publ_section_title
;
 Novel ligands from direct benzylic functionalisation of
 tris(2-pyridylmethyl)amine.
;
_journal_issue 33
_journal_name_full 'Dalton transactions (Cambridge, England : 2003)'
_journal_page_first 13831
_journal_page_last 13836
_journal_paper_doi 10.1039/d4dt02022g
_journal_volume 53
_journal_year 2024
_chemical_formula_sum 'C36 H34 N8'
_chemical_formula_weight 578.71
_space_group_crystal_system monoclinic
_space_group_IT_number 9
_space_group_name_Hall 'C -2yc'
_space_group_name_H-M_alt 'C 1 c 1'
_atom_sites_solution_hydrogens geom
_audit_creation_method SHELXL-2014/7
_audit_update_record
;
2024-07-11 deposited with the CCDC.	2024-08-02 downloaded from the CCDC.
;
_cell_angle_alpha 90
_cell_angle_beta 92.797(2)
_cell_angle_gamma 90
_cell_formula_units_Z 4
_cell_length_a 12.6376(8)
_cell_length_b 12.1751(8)
_cell_length_c 19.8852(15)
_cell_measurement_reflns_used 9465
_cell_measurement_temperature 183(2)
_cell_measurement_theta_max 25.3
_cell_measurement_theta_min 2.3
_cell_volume 3056.0(4)
_computing_cell_refinement 'Bruker SAINT-V 8.34A'
_computing_data_collection 'Bruker Apex III'
_computing_data_reduction 'Bruker SAINT-V 8.34A'
_computing_structure_refinement 'SHELXL-2014/7 (Sheldrick, 2014)'
_computing_structure_solution 'SHELXTL-XT-2014/4 (Bruker AXS, 2014)'
_diffrn_ambient_temperature 183(2)
_diffrn_detector_area_resol_mean 10.4
_diffrn_measured_fraction_theta_full 0.997
_diffrn_measured_fraction_theta_max 0.997
_diffrn_measurement_device_type 'Bruker D8 QUEST PHOTON 100'
_diffrn_measurement_method '\f and \w scans'
_diffrn_radiation_monochromator 'multi layered optics'
_diffrn_radiation_type MoK\a
_diffrn_radiation_wavelength 0.71073
_diffrn_reflns_av_R_equivalents 0.0522
_diffrn_reflns_av_unetI/netI 0.0456
_diffrn_reflns_Laue_measured_fraction_full 0.997
_diffrn_reflns_Laue_measured_fraction_max 0.997
_diffrn_reflns_limit_h_max 14
_diffrn_reflns_limit_h_min -14
_diffrn_reflns_limit_k_max 14
_diffrn_reflns_limit_k_min -14
_diffrn_reflns_limit_l_max 23
_diffrn_reflns_limit_l_min -23
_diffrn_reflns_number 20404
_diffrn_reflns_point_group_measured_fraction_full 0.937
_diffrn_reflns_point_group_measured_fraction_max 0.937
_diffrn_reflns_theta_full 24.992
_diffrn_reflns_theta_max 24.992
_diffrn_reflns_theta_min 2.324
_diffrn_source 'Incoatec Microfocus'
_exptl_absorpt_coefficient_mu 0.077
_exptl_absorpt_correction_T_max 0.971
_exptl_absorpt_correction_T_min 0.936
_exptl_absorpt_correction_type multi-scan
_exptl_absorpt_process_details 'Bruker SADABS-2014/5)'
_exptl_crystal_colour colourless
_exptl_crystal_density_diffrn 1.258
_exptl_crystal_description prism
_exptl_crystal_F_000 1224
_exptl_crystal_size_max 0.210
_exptl_crystal_size_mid 0.200
_exptl_crystal_size_min 0.190
_refine_diff_density_max 0.248
_refine_diff_density_min -0.207
_refine_diff_density_rms 0.038
_refine_ls_abs_structure_details
;
 Flack x determined using 1707 quotients [(I+)-(I-)]/[(I+)+(I-)]
 (Parsons, Flack and Wagner, Acta Cryst. B69 (2013) 249-259).
;
_refine_ls_abs_structure_Flack 0.0(9)
_refine_ls_extinction_method none
_refine_ls_goodness_of_fit_ref 1.051
_refine_ls_hydrogen_treatment constr
_refine_ls_matrix_type full
_refine_ls_number_parameters 397
_refine_ls_number_reflns 5047
_refine_ls_number_restraints 2
_refine_ls_restrained_S_all 1.050
_refine_ls_R_factor_all 0.0537
_refine_ls_R_factor_gt 0.0393
_refine_ls_shift/su_max 0.000
_refine_ls_shift/su_mean 0.000
_refine_ls_structure_factor_coef Fsqd
_refine_ls_weighting_details 'w=1/[\s^2^(Fo^2^)+(0.0667P)^2^] where P=(Fo^2^+2Fc^2^)/3'
_refine_ls_weighting_scheme calc
_refine_ls_wR_factor_gt 0.0957
_refine_ls_wR_factor_ref 0.1007
_reflns_Friedel_coverage 0.877
_reflns_Friedel_fraction_full 0.877
_reflns_Friedel_fraction_max 0.877
_reflns_number_gt 4284
_reflns_number_total 5047
_reflns_threshold_expression 'I > 2\s(I)'
_cod_data_source_file d4dt02022g2.cif
_cod_data_source_block 2l
_cod_depositor_comments 'Adding full bibliography for 7716800--7716802.cif.'
_cod_original_sg_symbol_H-M 'C c'
_cod_database_code 7716801
_shelx_shelxl_version_number 2014/7
_shelx_space_group_comment
;
The symmetry employed for this shelxl refinement is uniquely defined
by the following loop, which should always be used as a source of
symmetry information in preference to the above space-group names.
They are only intended as comments.
;
_shelx_estimated_absorpt_t_min 0.984
_shelx_estimated_absorpt_t_max 0.985

loop_
_space_group_symop_operation_xyz
'x, y, z'
'x, -y, z+1/2'
'x+1/2, y+1/2, z'
'x+1/2, -y+1/2, z+1/2'

loop_
_atom_site_label
_atom_site_type_symbol
_atom_site_fract_x
_atom_site_fract_y
_atom_site_fract_z
_atom_site_U_iso_or_equiv
_atom_site_adp_type
_atom_site_occupancy
_atom_site_site_symmetry_order
_atom_site_calc_flag
_atom_site_refinement_flags_posn
_atom_site_refinement_flags_adp
_atom_site_refinement_flags_occupancy
_atom_site_disorder_assembly
_atom_site_disorder_group
N1 N 0.51303(17) 0.34161(16) 0.58706(12) 0.0223(5) Uani 1 1 d . . . . .
N2 N 0.6823(2) 0.2918(2) 0.47927(13) 0.0298(7) Uani 1 1 d . . . . .
N3 N 0.5295(2) 0.6015(2) 0.64143(16) 0.0410(8) Uani 1 1 d . . . . .
N4 N 0.5238(2) 0.0655(2) 0.65809(14) 0.0332(7) Uani 1 1 d . . . . .
N5 N 0.48993(17) 0.41453(16) 0.40321(12) 0.0222(5) Uani 1 1 d . . . . .
N6 N 0.3186(2) 0.4650(2) 0.50937(13) 0.0281(6) Uani 1 1 d . . . . .
N7 N 0.4804(2) 0.1557(2) 0.35911(15) 0.0356(7) Uani 1 1 d . . . . .
N8 N 0.4769(2) 0.6928(2) 0.33462(13) 0.0318(6) Uani 1 1 d . . . . .
C1 C 0.5390(2) 0.3984(2) 0.52419(14) 0.0209(6) Uani 1 1 d . . . . .
H1 H 0.5247 0.4784 0.5307 0.025 Uiso 1 1 calc R U . . .
C2 C 0.6543(2) 0.3874(2) 0.50673(16) 0.0223(7) Uani 1 1 d . . . . .
C3 C 0.7265(3) 0.4714(3) 0.52065(18) 0.0312(8) Uani 1 1 d . . . . .
H3 H 0.7049 0.5374 0.5415 0.037 Uiso 1 1 calc R U . . .
C4 C 0.8299(3) 0.4572(3) 0.5037(2) 0.0435(10) Uani 1 1 d . . . . .
H4 H 0.8808 0.5135 0.5125 0.052 Uiso 1 1 calc R U . . .
C5 C 0.8589(3) 0.3606(3) 0.4738(2) 0.0409(10) Uani 1 1 d . . . . .
H5 H 0.9294 0.3497 0.4607 0.049 Uiso 1 1 calc R U . . .
C6 C 0.7837(3) 0.2803(3) 0.46331(18) 0.0351(9) Uani 1 1 d . . . . .
H6 H 0.8045 0.2130 0.4437 0.042 Uiso 1 1 calc R U . . .
C7 C 0.5470(2) 0.4032(2) 0.64791(15) 0.0293(6) Uani 1 1 d . . . . .
H7A H 0.6228 0.4228 0.6457 0.035 Uiso 1 1 calc R U . . .
H7B H 0.5393 0.3563 0.6880 0.035 Uiso 1 1 calc R U . . .
C8 C 0.4825(2) 0.5067(3) 0.65502(16) 0.0274(7) Uani 1 1 d . . . . .
C9 C 0.3779(3) 0.5001(3) 0.67207(17) 0.0367(8) Uani 1 1 d . . . . .
H9 H 0.3476 0.4314 0.6832 0.044 Uiso 1 1 calc R U . . .
C10 C 0.3178(3) 0.5953(3) 0.6727(2) 0.0435(10) Uani 1 1 d . . . . .
H10 H 0.2452 0.5931 0.6828 0.052 Uiso 1 1 calc R U . . .
C11 C 0.3658(4) 0.6926(3) 0.6583(2) 0.0514(11) Uani 1 1 d . . . . .
H11 H 0.3269 0.7594 0.6586 0.062 Uiso 1 1 calc R U . . .
C12 C 0.4695(3) 0.6926(3) 0.6436(2) 0.0533(11) Uani 1 1 d . . . . .
H12 H 0.5016 0.7611 0.6343 0.064 Uiso 1 1 calc R U . . .
C13 C 0.5480(2) 0.2271(2) 0.59188(15) 0.0258(6) Uani 1 1 d . . . . .
H13A H 0.6211 0.2249 0.6121 0.031 Uiso 1 1 calc R U . . .
H13B H 0.5495 0.1959 0.5460 0.031 Uiso 1 1 calc R U . . .
C14 C 0.4780(3) 0.1569(2) 0.63319(15) 0.0247(7) Uani 1 1 d . . . . .
C15 C 0.3721(3) 0.1807(3) 0.64060(17) 0.0324(8) Uani 1 1 d . . . . .
H15 H 0.3420 0.2460 0.6218 0.039 Uiso 1 1 calc R U . . .
C16 C 0.3107(3) 0.1087(3) 0.6755(2) 0.0428(10) Uani 1 1 d . . . . .
H16 H 0.2378 0.1234 0.6811 0.051 Uiso 1 1 calc R U . . .
C17 C 0.3577(3) 0.0147(3) 0.7021(2) 0.0512(11) Uani 1 1 d . . . . .
H17 H 0.3179 -0.0364 0.7267 0.061 Uiso 1 1 calc R U . . .
C18 C 0.4630(3) -0.0034(3) 0.69218(19) 0.0430(9) Uani 1 1 d . . . . .
H18 H 0.4947 -0.0683 0.7105 0.052 Uiso 1 1 calc R U . . .
C19 C 0.4642(2) 0.35874(19) 0.46618(14) 0.0204(6) Uani 1 1 d . . . . .
H19 H 0.4789 0.2788 0.4598 0.024 Uiso 1 1 calc R U . . .
C20 C 0.3487(2) 0.3684(2) 0.48382(15) 0.0216(7) Uani 1 1 d . . . . .
C21 C 0.2790(3) 0.2824(3) 0.47402(18) 0.0311(8) Uani 1 1 d . . . . .
H21 H 0.3018 0.2158 0.4545 0.037 Uiso 1 1 calc R U . . .
C22 C 0.1751(3) 0.2936(3) 0.4928(2) 0.0419(10) Uani 1 1 d . . . . .
H22 H 0.1261 0.2348 0.4871 0.050 Uiso 1 1 calc R U . . .
C23 C 0.1450(3) 0.3918(3) 0.51995(19) 0.0395(9) Uani 1 1 d . . . . .
H23 H 0.0748 0.4022 0.5339 0.047 Uiso 1 1 calc R U . . .
C24 C 0.2187(3) 0.4749(3) 0.52645(18) 0.0335(8) Uani 1 1 d . . . . .
H24 H 0.1969 0.5433 0.5442 0.040 Uiso 1 1 calc R U . . .
C25 C 0.4578(2) 0.3520(2) 0.34257(15) 0.0267(6) Uani 1 1 d . . . . .
H25A H 0.4667 0.3981 0.3023 0.032 Uiso 1 1 calc R U . . .
H25B H 0.3819 0.3323 0.3440 0.032 Uiso 1 1 calc R U . . .
C26 C 0.5228(2) 0.2488(2) 0.33725(15) 0.0273(7) Uani 1 1 d . . . . .
C27 C 0.6249(3) 0.2517(3) 0.31348(17) 0.0385(9) Uani 1 1 d . . . . .
H27 H 0.6527 0.3185 0.2971 0.046 Uiso 1 1 calc R U . . .
C28 C 0.6849(3) 0.1580(3) 0.3139(2) 0.0451(11) Uani 1 1 d . . . . .
H28 H 0.7540 0.1585 0.2971 0.054 Uiso 1 1 calc R U . . .
C29 C 0.6429(3) 0.0630(3) 0.3391(2) 0.0454(11) Uani 1 1 d . . . . .
H29 H 0.6833 -0.0028 0.3417 0.054 Uiso 1 1 calc R U . . .
C30 C 0.5409(3) 0.0659(3) 0.3604(2) 0.0421(10) Uani 1 1 d . . . . .
H30 H 0.5118 -0.0002 0.3770 0.050 Uiso 1 1 calc R U . . .
C31 C 0.4528(2) 0.5281(2) 0.39793(16) 0.0278(7) Uani 1 1 d . . . . .
H31A H 0.4473 0.5584 0.4438 0.033 Uiso 1 1 calc R U . . .
H31B H 0.3810 0.5287 0.3757 0.033 Uiso 1 1 calc R U . . .
C32 C 0.5242(2) 0.6014(2) 0.35887(15) 0.0252(7) Uani 1 1 d . . . . .
C33 C 0.6312(3) 0.5805(2) 0.35331(18) 0.0310(7) Uani 1 1 d . . . . .
H33 H 0.6617 0.5139 0.3699 0.037 Uiso 1 1 calc R U . . .
C34 C 0.6926(3) 0.6586(3) 0.32313(19) 0.0359(9) Uani 1 1 d . . . . .
H34 H 0.7664 0.6471 0.3191 0.043 Uiso 1 1 calc R U . . .
C35 C 0.6454(3) 0.7528(3) 0.29913(18) 0.0405(9) Uani 1 1 d . . . . .
H35 H 0.6860 0.8080 0.2786 0.049 Uiso 1 1 calc R U . . .
C36 C 0.5386(3) 0.7663(2) 0.30519(17) 0.0386(8) Uani 1 1 d . . . . .
H36 H 0.5065 0.8314 0.2875 0.046 Uiso 1 1 calc R U . . .

loop_
_atom_site_aniso_label
_atom_site_aniso_U_11
_atom_site_aniso_U_22
_atom_site_aniso_U_33
_atom_site_aniso_U_23
_atom_site_aniso_U_13
_atom_site_aniso_U_12
N1 0.0241(11) 0.0199(11) 0.0230(13) 0.0000(9) 0.0025(9) 0.0041(8)
N2 0.0229(15) 0.0303(14) 0.0363(17) -0.0062(12) 0.0020(12) 0.0046(11)
N3 0.0433(18) 0.0329(15) 0.047(2) -0.0123(14) 0.0068(14) -0.0013(13)
N4 0.0469(17) 0.0233(13) 0.0290(16) 0.0000(11) -0.0036(12) 0.0009(11)
N5 0.0252(11) 0.0210(11) 0.0206(13) 0.0025(9) 0.0048(9) 0.0025(8)
N6 0.0240(15) 0.0300(13) 0.0307(16) -0.0039(12) 0.0050(11) 0.0026(11)
N7 0.0390(16) 0.0266(15) 0.0411(19) -0.0067(12) 0.0021(13) -0.0019(11)
N8 0.0419(16) 0.0249(13) 0.0286(16) 0.0036(11) 0.0020(12) 0.0030(12)
C1 0.0200(13) 0.0193(12) 0.0236(16) 0.0002(11) 0.0019(11) 0.0016(10)
C2 0.0216(16) 0.0254(15) 0.0197(17) -0.0001(13) -0.0017(12) 0.0018(12)
C3 0.0243(18) 0.0293(17) 0.040(2) -0.0067(15) -0.0003(14) -0.0022(13)
C4 0.027(2) 0.051(2) 0.053(3) -0.0073(19) 0.0014(16) -0.0137(16)
C5 0.0175(17) 0.060(2) 0.046(2) -0.0073(19) 0.0032(15) -0.0002(15)
C6 0.025(2) 0.043(2) 0.037(2) -0.0109(17) 0.0030(15) 0.0039(15)
C7 0.0300(14) 0.0345(15) 0.0230(17) -0.0020(13) -0.0032(12) 0.0034(12)
C8 0.0292(16) 0.0307(16) 0.0221(17) -0.0063(13) -0.0009(13) 0.0036(12)
C9 0.0334(18) 0.0414(18) 0.036(2) -0.0139(15) 0.0051(15) 0.0018(14)
C10 0.035(2) 0.057(2) 0.037(2) -0.0207(18) 0.0000(17) 0.0133(17)
C11 0.057(3) 0.042(2) 0.055(3) -0.0133(18) -0.005(2) 0.0184(18)
C12 0.065(3) 0.0312(18) 0.064(3) -0.0087(18) 0.006(2) 0.0027(18)
C13 0.0256(13) 0.0239(13) 0.0277(16) 0.0034(12) 0.0003(12) 0.0058(11)
C14 0.0320(17) 0.0237(16) 0.0180(17) -0.0025(13) -0.0038(13) -0.0016(12)
C15 0.0354(19) 0.0337(16) 0.028(2) -0.0010(15) 0.0039(14) -0.0040(15)
C16 0.037(2) 0.054(2) 0.037(2) -0.0036(18) 0.0049(17) -0.0162(17)
C17 0.074(3) 0.043(2) 0.035(2) 0.0081(17) -0.002(2) -0.031(2)
C18 0.069(2) 0.0247(14) 0.035(2) 0.0034(15) -0.0061(17) -0.0118(15)
C19 0.0221(13) 0.0169(11) 0.0224(15) 0.0021(11) 0.0034(11) 0.0011(10)
C20 0.0196(16) 0.0264(15) 0.0187(16) 0.0011(13) -0.0013(12) 0.0005(12)
C21 0.0268(19) 0.0325(17) 0.034(2) -0.0031(15) -0.0006(13) -0.0042(14)
C22 0.0201(19) 0.051(2) 0.054(3) -0.0025(19) -0.0022(16) -0.0100(16)
C23 0.0193(17) 0.058(2) 0.041(2) -0.0056(18) 0.0023(15) 0.0017(15)
C24 0.0234(19) 0.043(2) 0.035(2) -0.0068(16) 0.0032(14) 0.0061(15)
C25 0.0267(14) 0.0306(15) 0.0226(16) 0.0032(12) -0.0003(12) -0.0007(11)
C26 0.0296(15) 0.0326(15) 0.0193(16) -0.0044(14) -0.0032(12) 0.0011(13)
C27 0.0370(19) 0.0452(19) 0.034(2) -0.0041(15) 0.0061(15) -0.0036(14)
C28 0.032(2) 0.057(3) 0.047(2) -0.0196(19) 0.0040(17) 0.0065(17)
C29 0.039(2) 0.040(2) 0.055(3) -0.0208(18) -0.0108(19) 0.0150(16)
C30 0.051(2) 0.0262(16) 0.049(3) -0.0054(15) -0.0011(18) 0.0008(15)
C31 0.0244(14) 0.0240(14) 0.0355(18) 0.0060(12) 0.0060(12) 0.0038(11)
C32 0.0282(16) 0.0229(15) 0.0243(17) -0.0001(13) 0.0007(13) -0.0024(12)
C33 0.0266(17) 0.0319(16) 0.034(2) 0.0007(14) -0.0004(13) -0.0026(13)
C34 0.034(2) 0.042(2) 0.032(2) -0.0091(16) 0.0092(15) -0.0137(14)
C35 0.057(2) 0.0361(17) 0.029(2) -0.0060(15) 0.0079(15) -0.0225(15)
C36 0.063(2) 0.0233(15) 0.029(2) 0.0023(14) 0.0014(16) -0.0053(15)

loop_
_atom_type_symbol
_atom_type_description
_atom_type_scat_dispersion_real
_atom_type_scat_dispersion_imag
_atom_type_scat_source
C C 0.0033 0.0016 'International Tables Vol C Tables 4.2.6.8 and 6.1.1.4'
H H 0.0000 0.0000 'International Tables Vol C Tables 4.2.6.8 and 6.1.1.4'
N N 0.0061 0.0033 'International Tables Vol C Tables 4.2.6.8 and 6.1.1.4'

loop_
_geom_angle_atom_site_label_1
_geom_angle_atom_site_label_2
_geom_angle_atom_site_label_3
_geom_angle
_geom_angle_site_symmetry_1
_geom_angle_site_symmetry_3
_geom_angle_publ_flag
C13 N1 C7 110.9(2) . . ?
C13 N1 C1 115.0(2) . . ?
C7 N1 C1 112.9(2) . . ?
C2 N2 C6 117.4(3) . . ?
C8 N3 C12 116.8(3) . . ?
C14 N4 C18 117.2(3) . . ?
C31 N5 C25 110.9(2) . . ?
C31 N5 C19 114.4(2) . . ?
C25 N5 C19 113.27(19) . . ?
C24 N6 C20 117.9(3) . . ?
C30 N7 C26 117.5(3) . . ?
C36 N8 C32 116.9(3) . . ?
N1 C1 C2 114.0(2) . . ?
N1 C1 C19 109.56(17) . . ?
C2 C1 C19 111.3(2) . . ?
N1 C1 H1 107.2 . . ?
C2 C1 H1 107.2 . . ?
C19 C1 H1 107.2 . . ?
N2 C2 C3 122.4(3) . . ?
N2 C2 C1 116.4(3) . . ?
C3 C2 C1 121.2(3) . . ?
C4 C3 C2 118.8(3) . . ?
C4 C3 H3 120.6 . . ?
C2 C3 H3 120.6 . . ?
C5 C4 C3 119.3(3) . . ?
C5 C4 H4 120.4 . . ?
C3 C4 H4 120.4 . . ?
C6 C5 C4 118.6(3) . . ?
C6 C5 H5 120.7 . . ?
C4 C5 H5 120.7 . . ?
N2 C6 C5 123.5(3) . . ?
N2 C6 H6 118.3 . . ?
C5 C6 H6 118.3 . . ?
N1 C7 C8 111.4(2) . . ?
N1 C7 H7A 109.3 . . ?
C8 C7 H7A 109.3 . . ?
N1 C7 H7B 109.3 . . ?
C8 C7 H7B 109.3 . . ?
H7A C7 H7B 108.0 . . ?
N3 C8 C9 122.7(3) . . ?
N3 C8 C7 117.1(3) . . ?
C9 C8 C7 120.1(3) . . ?
C8 C9 C10 118.9(3) . . ?
C8 C9 H9 120.5 . . ?
C10 C9 H9 120.5 . . ?
C11 C10 C9 118.3(4) . . ?
C11 C10 H10 120.8 . . ?
C9 C10 H10 120.8 . . ?
C12 C11 C10 119.2(4) . . ?
C12 C11 H11 120.4 . . ?
C10 C11 H11 120.4 . . ?
N3 C12 C11 124.0(4) . . ?
N3 C12 H12 118.0 . . ?
C11 C12 H12 118.0 . . ?
N1 C13 C14 113.2(2) . . ?
N1 C13 H13A 108.9 . . ?
C14 C13 H13A 108.9 . . ?
N1 C13 H13B 108.9 . . ?
C14 C13 H13B 108.9 . . ?
H13A C13 H13B 107.8 . . ?
N4 C14 C15 122.5(3) . . ?
N4 C14 C13 114.8(3) . . ?
C15 C14 C13 122.5(3) . . ?
C16 C15 C14 119.4(3) . . ?
C16 C15 H15 120.3 . . ?
C14 C15 H15 120.3 . . ?
C15 C16 C17 118.5(4) . . ?
C15 C16 H16 120.8 . . ?
C17 C16 H16 120.8 . . ?
C18 C17 C16 118.7(3) . . ?
C18 C17 H17 120.7 . . ?
C16 C17 H17 120.7 . . ?
N4 C18 C17 123.7(3) . . ?
N4 C18 H18 118.2 . . ?
C17 C18 H18 118.2 . . ?
N5 C19 C20 114.4(2) . . ?
N5 C19 C1 109.91(17) . . ?
C20 C19 C1 111.4(2) . . ?
N5 C19 H19 106.9 . . ?
C20 C19 H19 106.9 . . ?
C1 C19 H19 106.9 . . ?
N6 C20 C21 121.9(3) . . ?
N6 C20 C19 116.6(3) . . ?
C21 C20 C19 121.5(3) . . ?
C20 C21 C22 119.6(3) . . ?
C20 C21 H21 120.2 . . ?
C22 C21 H21 120.2 . . ?
C23 C22 C21 118.4(3) . . ?
C23 C22 H22 120.8 . . ?
C21 C22 H22 120.8 . . ?
C22 C23 C24 118.5(3) . . ?
C22 C23 H23 120.8 . . ?
C24 C23 H23 120.8 . . ?
N6 C24 C23 123.8(3) . . ?
N6 C24 H24 118.1 . . ?
C23 C24 H24 118.1 . . ?
N5 C25 C26 111.1(2) . . ?
N5 C25 H25A 109.4 . . ?
C26 C25 H25A 109.4 . . ?
N5 C25 H25B 109.4 . . ?
C26 C25 H25B 109.4 . . ?
H25A C25 H25B 108.0 . . ?
N7 C26 C27 121.6(3) . . ?
N7 C26 C25 117.0(3) . . ?
C27 C26 C25 121.3(3) . . ?
C28 C27 C26 119.8(3) . . ?
C28 C27 H27 120.1 . . ?
C26 C27 H27 120.1 . . ?
C27 C28 C29 118.6(4) . . ?
C27 C28 H28 120.7 . . ?
C29 C28 H28 120.7 . . ?
C28 C29 C30 118.3(3) . . ?
C28 C29 H29 120.9 . . ?
C30 C29 H29 120.9 . . ?
N7 C30 C29 124.0(4) . . ?
N7 C30 H30 118.0 . . ?
C29 C30 H30 118.0 . . ?
N5 C31 C32 113.5(2) . . ?
N5 C31 H31A 108.9 . . ?
C32 C31 H31A 108.9 . . ?
N5 C31 H31B 108.9 . . ?
C32 C31 H31B 108.9 . . ?
H31A C31 H31B 107.7 . . ?
N8 C32 C33 122.9(3) . . ?
N8 C32 C31 114.1(3) . . ?
C33 C32 C31 122.8(3) . . ?
C34 C33 C32 118.6(3) . . ?
C34 C33 H33 120.7 . . ?
C32 C33 H33 120.7 . . ?
C35 C34 C33 118.9(4) . . ?
C35 C34 H34 120.6 . . ?
C33 C34 H34 120.6 . . ?
C34 C35 C36 119.0(3) . . ?
C34 C35 H35 120.5 . . ?
C36 C35 H35 120.5 . . ?
N8 C36 C35 123.7(3) . . ?
N8 C36 H36 118.2 . . ?
C35 C36 H36 118.2 . . ?

loop_
_geom_bond_atom_site_label_1
_geom_bond_atom_site_label_2
_geom_bond_distance
_geom_bond_site_symmetry_2
_geom_bond_publ_flag
N1 C13 1.464(3) . ?
N1 C7 1.470(3) . ?
N1 C1 1.479(3) . ?
N2 C2 1.341(4) . ?
N2 C6 1.342(4) . ?
N3 C8 1.332(4) . ?
N3 C12 1.345(4) . ?
N4 C14 1.339(4) . ?
N4 C18 1.343(4) . ?
N5 C31 1.462(3) . ?
N5 C25 1.467(3) . ?
N5 C19 1.475(3) . ?
N6 C24 1.328(4) . ?
N6 C20 1.343(4) . ?
N7 C30 1.335(4) . ?
N7 C26 1.335(4) . ?
N8 C36 1.340(4) . ?
N8 C32 1.342(4) . ?
C1 C2 1.521(4) . ?
C1 C19 1.533(3) . ?
C1 H1 1.0000 . ?
C2 C3 1.389(5) . ?
C3 C4 1.377(5) . ?
C3 H3 0.9500 . ?
C4 C5 1.375(5) . ?
C4 H4 0.9500 . ?
C5 C6 1.372(5) . ?
C5 H5 0.9500 . ?
C6 H6 0.9500 . ?
C7 C8 1.511(4) . ?
C7 H7A 0.9900 . ?
C7 H7B 0.9900 . ?
C8 C9 1.384(4) . ?
C9 C10 1.386(5) . ?
C9 H9 0.9500 . ?
C10 C11 1.367(6) . ?
C10 H10 0.9500 . ?
C11 C12 1.356(6) . ?
C11 H11 0.9500 . ?
C12 H12 0.9500 . ?
C13 C14 1.503(4) . ?
C13 H13A 0.9900 . ?
C13 H13B 0.9900 . ?
C14 C15 1.384(5) . ?
C15 C16 1.380(5) . ?
C15 H15 0.9500 . ?
C16 C17 1.382(6) . ?
C16 H16 0.9500 . ?
C17 C18 1.373(6) . ?
C17 H17 0.9500 . ?
C18 H18 0.9500 . ?
C19 C20 1.522(4) . ?
C19 H19 1.0000 . ?
C20 C21 1.376(5) . ?
C21 C22 1.390(5) . ?
C21 H21 0.9500 . ?
C22 C23 1.373(5) . ?
C22 H22 0.9500 . ?
C23 C24 1.377(5) . ?
C23 H23 0.9500 . ?
C24 H24 0.9500 . ?
C25 C26 1.508(4) . ?
C25 H25A 0.9900 . ?
C25 H25B 0.9900 . ?
C26 C27 1.395(4) . ?
C27 C28 1.369(5) . ?
C27 H27 0.9500 . ?
C28 C29 1.376(6) . ?
C28 H28 0.9500 . ?
C29 C30 1.377(6) . ?
C29 H29 0.9500 . ?
C30 H30 0.9500 . ?
C31 C32 1.511(4) . ?
C31 H31A 0.9900 . ?
C31 H31B 0.9900 . ?
C32 C33 1.385(5) . ?
C33 C34 1.384(5) . ?
C33 H33 0.9500 . ?
C34 C35 1.368(5) . ?
C34 H34 0.9500 . ?
C35 C36 1.370(5) . ?
C35 H35 0.9500 . ?
C36 H36 0.9500 . ?

loop_
_geom_torsion_atom_site_label_1
_geom_torsion_atom_site_label_2
_geom_torsion_atom_site_label_3
_geom_torsion_atom_site_label_4
_geom_torsion
_geom_torsion_site_symmetry_1
_geom_torsion_site_symmetry_2
_geom_torsion_site_symmetry_3
_geom_torsion_site_symmetry_4
_geom_torsion_publ_flag
C13 N1 C1 C2 -50.3(3) . . . . ?
C7 N1 C1 C2 78.3(3) . . . . ?
C13 N1 C1 C19 75.1(2) . . . . ?
C7 N1 C1 C19 -156.26(18) . . . . ?
C6 N2 C2 C3 -2.0(4) . . . . ?
C6 N2 C2 C1 179.9(3) . . . . ?
N1 C1 C2 N2 78.1(3) . . . . ?
C19 C1 C2 N2 -46.4(3) . . . . ?
N1 C1 C2 C3 -100.0(3) . . . . ?
C19 C1 C2 C3 135.5(3) . . . . ?
N2 C2 C3 C4 2.1(5) . . . . ?
C1 C2 C3 C4 -179.9(3) . . . . ?
C2 C3 C4 C5 -0.3(5) . . . . ?
C3 C4 C5 C6 -1.4(6) . . . . ?
C2 N2 C6 C5 0.2(5) . . . . ?
C4 C5 C6 N2 1.6(6) . . . . ?
C13 N1 C7 C8 -160.5(2) . . . . ?
C1 N1 C7 C8 68.8(3) . . . . ?
C12 N3 C8 C9 -1.3(5) . . . . ?
C12 N3 C8 C7 175.8(3) . . . . ?
N1 C7 C8 N3 -105.7(3) . . . . ?
N1 C7 C8 C9 71.5(4) . . . . ?
N3 C8 C9 C10 2.5(5) . . . . ?
C7 C8 C9 C10 -174.6(3) . . . . ?
C8 C9 C10 C11 -1.9(5) . . . . ?
C9 C10 C11 C12 0.4(6) . . . . ?
C8 N3 C12 C11 -0.3(6) . . . . ?
C10 C11 C12 N3 0.8(7) . . . . ?
C7 N1 C13 C14 80.3(3) . . . . ?
C1 N1 C13 C14 -150.1(2) . . . . ?
C18 N4 C14 C15 -1.0(4) . . . . ?
C18 N4 C14 C13 -176.3(3) . . . . ?
N1 C13 C14 N4 -158.2(2) . . . . ?
N1 C13 C14 C15 26.5(4) . . . . ?
N4 C14 C15 C16 0.7(5) . . . . ?
C13 C14 C15 C16 175.6(3) . . . . ?
C14 C15 C16 C17 0.1(5) . . . . ?
C15 C16 C17 C18 -0.5(5) . . . . ?
C14 N4 C18 C17 0.6(5) . . . . ?
C16 C17 C18 N4 0.2(5) . . . . ?
C31 N5 C19 C20 49.8(3) . . . . ?
C25 N5 C19 C20 -78.7(3) . . . . ?
C31 N5 C19 C1 -76.4(2) . . . . ?
C25 N5 C19 C1 155.12(19) . . . . ?
N1 C1 C19 N5 -179.7(2) . . . . ?
C2 C1 C19 N5 -52.7(2) . . . . ?
N1 C1 C19 C20 52.4(2) . . . . ?
C2 C1 C19 C20 179.4(3) . . . . ?
C24 N6 C20 C21 1.3(4) . . . . ?
C24 N6 C20 C19 -178.7(3) . . . . ?
N5 C19 C20 N6 -76.6(3) . . . . ?
C1 C19 C20 N6 48.8(3) . . . . ?
N5 C19 C20 C21 103.4(3) . . . . ?
C1 C19 C20 C21 -131.2(3) . . . . ?
N6 C20 C21 C22 -2.1(5) . . . . ?
C19 C20 C21 C22 177.9(3) . . . . ?
C20 C21 C22 C23 0.9(5) . . . . ?
C21 C22 C23 C24 0.8(6) . . . . ?
C20 N6 C24 C23 0.5(5) . . . . ?
C22 C23 C24 N6 -1.6(6) . . . . ?
C31 N5 C25 C26 161.9(2) . . . . ?
C19 N5 C25 C26 -67.9(3) . . . . ?
C30 N7 C26 C27 3.0(5) . . . . ?
C30 N7 C26 C25 -174.0(3) . . . . ?
N5 C25 C26 N7 97.5(3) . . . . ?
N5 C25 C26 C27 -79.5(4) . . . . ?
N7 C26 C27 C28 -1.7(5) . . . . ?
C25 C26 C27 C28 175.2(3) . . . . ?
C26 C27 C28 C29 -1.1(6) . . . . ?
C27 C28 C29 C30 2.4(6) . . . . ?
C26 N7 C30 C29 -1.7(5) . . . . ?
C28 C29 C30 N7 -1.1(6) . . . . ?
C25 N5 C31 C32 -82.7(3) . . . . ?
C19 N5 C31 C32 147.7(2) . . . . ?
C36 N8 C32 C33 -1.3(4) . . . . ?
C36 N8 C32 C31 173.7(3) . . . . ?
N5 C31 C32 N8 159.3(2) . . . . ?
N5 C31 C32 C33 -25.7(4) . . . . ?
N8 C32 C33 C34 1.9(5) . . . . ?
C31 C32 C33 C34 -172.7(3) . . . . ?
C32 C33 C34 C35 -0.9(5) . . . . ?
C33 C34 C35 C36 -0.6(5) . . . . ?
C32 N8 C36 C35 -0.3(5) . . . . ?
C34 C35 C36 N8 1.2(5) . . . . ?
